data_4106352
loop_
_publ_author_name
'Adam J. V. Marwitz'
'Jason L. Dutton'
'Lauren G. Mercier'
'Warren E. Piers'

_publ_section_title
;
 Dihydrogen Activation witht Bu3P/B(C6F5)3: A Chemically Competent
 Indirect Mechanism via in Situ-Generated p-tBu2P-C6F4-B(C6F5)2
;
_journal_name_full 'Journal of the American Chemical Society'
_journal_page_first 10026
_journal_page_last 10029
_journal_paper_doi 10.1021/ja203214f
_journal_volume 133
_journal_year 2011
_chemical_formula_sum 'C30 H28 B F16 P'
_chemical_formula_weight 734.30
_chemical_name_systematic
; 
 ? 
;
_space_group_IT_number 14
_symmetry_cell_setting monoclinic
_symmetry_space_group_name_Hall '-P 2yn'
_symmetry_space_group_name_H-M 'P 1 21/n 1'
_atom_sites_solution_hydrogens geom
_atom_sites_solution_primary direct
_atom_sites_solution_secondary difmap
_audit_creation_method SHELXL-97
_cell_angle_alpha 90.00
_cell_angle_beta 117.21(3)
_cell_angle_gamma 90.00
_cell_formula_units_Z 4
_cell_length_a 11.236(2)
_cell_length_b 24.920(5)
_cell_length_c 12.206(2)
_cell_measurement_reflns_used 5332
_cell_measurement_temperature 123(2)
_cell_measurement_theta_max 27.48
_cell_measurement_theta_min 1.00
_cell_volume 3039.5(13)
_computing_cell_refinement 'Bruker SAINT'
_computing_data_collection 'Bruker APEX2'
_computing_data_reduction 'Bruker SAINT'
_computing_molecular_graphics 'Bruker SHELXTL'
_computing_publication_material 'Bruker SHELXTL'
_computing_structure_refinement 'SHELXL-97 (Sheldrick, 2008)'
_computing_structure_solution 'SHELXD (Schneider & Sheldrick, 2002)'
_diffrn_ambient_temperature 123(2)
_diffrn_measured_fraction_theta_full 0.961
_diffrn_measured_fraction_theta_max 0.961
_diffrn_measurement_device_type 'Nonius APEX2 CCD'
_diffrn_measurement_method ' \w and \f '
_diffrn_radiation_monochromator graphite
_diffrn_radiation_source 'fine-focus sealed tube'
_diffrn_radiation_type MoK\a
_diffrn_radiation_wavelength 0.71073
_diffrn_reflns_av_R_equivalents 0.0435
_diffrn_reflns_av_sigmaI/netI 0.0530
_diffrn_reflns_limit_h_max 13
_diffrn_reflns_limit_h_min -13
_diffrn_reflns_limit_k_max 30
_diffrn_reflns_limit_k_min -30
_diffrn_reflns_limit_l_max 14
_diffrn_reflns_limit_l_min -14
_diffrn_reflns_number 9653
_diffrn_reflns_theta_full 25.68
_diffrn_reflns_theta_max 25.68
_diffrn_reflns_theta_min 2.04
_exptl_absorpt_coefficient_mu 0.211
_exptl_absorpt_correction_T_max 0.9792
_exptl_absorpt_correction_T_min 0.9110
_exptl_absorpt_correction_type multi-scan
_exptl_absorpt_process_details 'DENZO-SMN (Otwinowski & Minor, 1997)'
_exptl_crystal_colour colorless
_exptl_crystal_density_diffrn 1.605
_exptl_crystal_description needle
_exptl_crystal_F_000 1488
_exptl_crystal_size_max 0.45
_exptl_crystal_size_mid 0.10
_exptl_crystal_size_min 0.10
_refine_diff_density_max 0.349
_refine_diff_density_min -0.369
_refine_diff_density_rms 0.067
_refine_ls_extinction_method none
_refine_ls_goodness_of_fit_ref 1.147
_refine_ls_hydrogen_treatment constr
_refine_ls_matrix_type full
_refine_ls_number_parameters 442
_refine_ls_number_reflns 5550
_refine_ls_number_restraints 0
_refine_ls_restrained_S_all 1.147
_refine_ls_R_factor_all 0.0928
_refine_ls_R_factor_gt 0.0696
_refine_ls_shift/su_max 0.000
_refine_ls_shift/su_mean 0.000
_refine_ls_structure_factor_coef Fsqd
_refine_ls_weighting_details 'calc w=1/[\s^2^(Fo^2^)+(0.0000P)^2^+7.6900P] where P=(Fo^2^+2Fc^2^)/3'
_refine_ls_weighting_scheme calc
_refine_ls_wR_factor_gt 0.1231
_refine_ls_wR_factor_ref 0.1342
_reflns_number_gt 4374
_reflns_number_total 5550
_reflns_threshold_expression >2sigma(I)
_cod_data_source_file ja203214f_si_001.cif
_cod_data_source_block am_flp3
_cod_original_cell_volume 3039.5(10)
_cod_database_code 4106352

loop_
_symmetry_equiv_pos_as_xyz
'x, y, z'
'-x+1/2, y+1/2, -z+1/2'
'-x, -y, -z'
'x-1/2, -y-1/2, z-1/2'

loop_
_atom_site_label
_atom_site_type_symbol
_atom_site_fract_x
_atom_site_fract_y
_atom_site_fract_z
_atom_site_U_iso_or_equiv
_atom_site_adp_type
_atom_site_occupancy
_atom_site_symmetry_multiplicity
_atom_site_calc_flag
_atom_site_refinement_flags
P1 P 0.60229(9) 0.14491(4) 0.15353(8) 0.0233(2) Uani 1 1 d .
H1 H 0.6068 0.1458 0.0736 0.028 Uiso 1 1 calc R
F45 F 0.3595(2) 0.02129(9) -0.61891(19) 0.0365(6) Uani 1 1 d .
F46 F 0.5606(2) 0.08373(9) -0.47024(19) 0.0329(5) Uani 1 1 d .
F44 F 0.1320(2) 0.01406(10) -0.5931(2) 0.0444(6) Uani 1 1 d .
F22 F 0.4687(3) 0.19364(9) -0.5010(2) 0.0398(6) Uani 1 1 d .
F36 F 0.8032(2) 0.17992(9) -0.3106(2) 0.0382(6) Uani 1 1 d .
F42 F 0.3093(2) 0.13362(9) -0.2625(2) 0.0385(6) Uani 1 1 d .
F23 F 0.4686(3) 0.29701(10) -0.5493(2) 0.0486(7) Uani 1 1 d .
F43 F 0.1099(2) 0.07131(11) -0.4149(2) 0.0485(7) Uani 1 1 d .
F33 F 0.8765(3) -0.01727(10) -0.1034(3) 0.0657(9) Uani 1 1 d .
F26 F 0.7008(2) 0.23151(10) -0.0745(2) 0.0475(7) Uani 1 1 d .
F32 F 0.6578(2) 0.03783(10) -0.1431(2) 0.0522(7) Uani 1 1 d .
F24 F 0.5768(3) 0.36991(9) -0.3642(3) 0.0565(8) Uani 1 1 d .
F35 F 1.0257(3) 0.12679(11) -0.2582(3) 0.0541(7) Uani 1 1 d .
F34 F 1.0652(2) 0.02654(11) -0.1585(3) 0.0633(9) Uani 1 1 d .
C21 C 0.5778(4) 0.20659(15) -0.2850(3) 0.0265(8) Uani 1 1 d .
C41 C 0.4498(4) 0.10964(14) -0.3527(3) 0.0244(8) Uani 1 1 d .
C5 C 0.4290(4) 0.12118(16) 0.1100(3) 0.0313(9) Uani 1 1 d .
C31 C 0.7199(4) 0.11292(15) -0.2251(3) 0.0280(8) Uani 1 1 d .
C42 C 0.3299(4) 0.10526(15) -0.3472(3) 0.0282(9) Uani 1 1 d .
C46 C 0.4526(4) 0.08055(15) -0.4482(3) 0.0249(8) Uani 1 1 d .
F25 F 0.6897(3) 0.33562(11) -0.1260(3) 0.0671(9) Uani 1 1 d .
C36 C 0.8170(4) 0.13176(15) -0.2546(3) 0.0300(9) Uani 1 1 d .
C44 C 0.2346(4) 0.04503(15) -0.5156(3) 0.0295(9) Uani 1 1 d .
C32 C 0.7472(4) 0.06227(16) -0.1725(4) 0.0372(10) Uani 1 1 d .
C43 C 0.2236(4) 0.07389(16) -0.4257(4) 0.0315(9) Uani 1 1 d .
C45 C 0.3485(4) 0.04861(14) -0.5289(3) 0.0269(8) Uani 1 1 d .
B1 B 0.5799(4) 0.14289(18) -0.2490(4) 0.0277(9) Uani 1 1 d .
C9 C 0.6373(4) 0.21563(16) 0.2097(4) 0.0322(9) Uani 1 1 d .
C34 C 0.9544(4) 0.05459(17) -0.1788(4) 0.0426(11) Uani 1 1 d .
C23 C 0.5216(4) 0.28081(16) -0.4312(4) 0.0324(9) Uani 1 1 d .
C22 C 0.5230(4) 0.22748(15) -0.4028(4) 0.0290(9) Uani 1 1 d .
C26 C 0.6366(4) 0.24580(17) -0.1941(4) 0.0334(9) Uani 1 1 d .
C35 C 0.9333(4) 0.10428(17) -0.2310(4) 0.0380(10) Uani 1 1 d .
C33 C 0.8605(4) 0.03277(16) -0.1497(4) 0.0455(12) Uani 1 1 d .
C24 C 0.5777(4) 0.31734(16) -0.3381(5) 0.0399(11) Uani 1 1 d .
C7 C 0.4146(4) 0.10269(18) 0.2235(4) 0.0377(10) Uani 1 1 d .
H7A H 0.4319 0.1330 0.2799 0.057 Uiso 1 1 calc R
H7B H 0.4791 0.0740 0.2656 0.057 Uiso 1 1 calc R
H7C H 0.3236 0.0893 0.1975 0.057 Uiso 1 1 calc R
C1 C 0.7357(4) 0.09612(16) 0.2495(4) 0.0363(10) Uani 1 1 d .
C8 C 0.3969(5) 0.07470(19) 0.0172(4) 0.0467(12) Uani 1 1 d .
H8A H 0.4475 0.0427 0.0602 0.070 Uiso 1 1 calc R
H8B H 0.4220 0.0851 -0.0470 0.070 Uiso 1 1 calc R
H8C H 0.3009 0.0668 -0.0207 0.070 Uiso 1 1 calc R
C12 C 0.7855(4) 0.22850(17) 0.2532(4) 0.0405(11) Uani 1 1 d .
H12A H 0.8024 0.2663 0.2781 0.061 Uiso 1 1 calc R
H12B H 0.8083 0.2219 0.1858 0.061 Uiso 1 1 calc R
H12C H 0.8407 0.2056 0.3235 0.061 Uiso 1 1 calc R
C25 C 0.6353(4) 0.29990(17) -0.2192(4) 0.0408(11) Uani 1 1 d .
C11 C 0.6014(5) 0.22582(18) 0.3154(4) 0.0459(12) Uani 1 1 d .
H11A H 0.6557 0.2025 0.3852 0.069 Uiso 1 1 calc R
H11B H 0.5063 0.2180 0.2871 0.069 Uiso 1 1 calc R
H11C H 0.6192 0.2634 0.3411 0.069 Uiso 1 1 calc R
C10 C 0.5551(5) 0.25396(17) 0.1016(4) 0.0455(11) Uani 1 1 d .
H10A H 0.5907 0.2905 0.1230 0.068 Uiso 1 1 calc R
H10B H 0.4613 0.2536 0.0854 0.068 Uiso 1 1 calc R
H10C H 0.5612 0.2421 0.0277 0.068 Uiso 1 1 calc R
C6 C 0.3277(4) 0.1663(2) 0.0442(4) 0.0488(12) Uani 1 1 d .
H6A H 0.2366 0.1520 0.0111 0.073 Uiso 1 1 calc R
H6B H 0.3427 0.1805 -0.0234 0.073 Uiso 1 1 calc R
H6C H 0.3395 0.1951 0.1029 0.073 Uiso 1 1 calc R
C4 C 0.7765(4) 0.1016(2) 0.3871(4) 0.0508(13) Uani 1 1 d .
H4A H 0.6979 0.0962 0.4007 0.076 Uiso 1 1 calc R
H4B H 0.8132 0.1376 0.4153 0.076 Uiso 1 1 calc R
H4C H 0.8444 0.0746 0.4333 0.076 Uiso 1 1 calc R
C3 C 0.8571(4) 0.1055(2) 0.2246(5) 0.0531(13) Uani 1 1 d .
H3A H 0.8971 0.1405 0.2577 0.080 Uiso 1 1 calc R
H3B H 0.8277 0.1047 0.1357 0.080 Uiso 1 1 calc R
H3C H 0.9237 0.0772 0.2648 0.080 Uiso 1 1 calc R
C2 C 0.6913(5) 0.03809(18) 0.2087(5) 0.0570(14) Uani 1 1 d .
H2A H 0.7664 0.0137 0.2537 0.086 Uiso 1 1 calc R
H2B H 0.6621 0.0347 0.1201 0.086 Uiso 1 1 calc R
H2C H 0.6170 0.0289 0.2263 0.086 Uiso 1 1 calc R
F1 F 0.5702(2) 0.14037(10) -0.13596(19) 0.0424(6) Uani 1 1 d .

loop_
_atom_site_aniso_label
_atom_site_aniso_U_11
_atom_site_aniso_U_22
_atom_site_aniso_U_33
_atom_site_aniso_U_23
_atom_site_aniso_U_13
_atom_site_aniso_U_12
P1 0.0243(5) 0.0255(5) 0.0220(4) -0.0016(4) 0.0123(4) -0.0035(4)
F45 0.0444(14) 0.0361(13) 0.0279(11) -0.0056(10) 0.0155(11) -0.0042(11)
F46 0.0315(12) 0.0433(14) 0.0279(11) 0.0004(10) 0.0171(10) -0.0031(10)
F44 0.0339(13) 0.0469(15) 0.0429(14) -0.0057(12) 0.0092(11) -0.0139(11)
F22 0.0638(17) 0.0305(13) 0.0262(11) 0.0006(10) 0.0215(12) -0.0061(11)
F36 0.0439(14) 0.0325(13) 0.0487(14) 0.0080(11) 0.0303(12) 0.0051(11)
F42 0.0379(13) 0.0410(14) 0.0403(13) -0.0030(11) 0.0209(11) 0.0075(11)
F23 0.0634(18) 0.0360(14) 0.0609(17) 0.0200(12) 0.0409(15) 0.0089(12)
F43 0.0278(13) 0.0661(18) 0.0543(16) -0.0015(13) 0.0212(12) -0.0006(12)
F33 0.0454(16) 0.0284(14) 0.079(2) 0.0116(13) -0.0101(14) -0.0013(12)
F26 0.0406(15) 0.0566(17) 0.0348(13) -0.0187(12) 0.0081(11) 0.0030(12)
F32 0.0422(15) 0.0427(15) 0.0554(16) 0.0215(13) 0.0082(13) -0.0103(12)
F24 0.0527(17) 0.0215(13) 0.110(2) -0.0019(14) 0.0495(17) 0.0017(11)
F35 0.0399(15) 0.0541(17) 0.0758(19) -0.0095(14) 0.0330(14) 0.0013(13)
F34 0.0319(14) 0.0442(16) 0.083(2) -0.0189(15) 0.0002(14) 0.0109(12)
C21 0.0237(19) 0.027(2) 0.032(2) -0.0042(16) 0.0152(17) 0.0010(15)
C41 0.0266(19) 0.0217(19) 0.0255(18) 0.0086(15) 0.0123(16) 0.0022(15)
C5 0.024(2) 0.041(2) 0.0270(19) 0.0069(17) 0.0094(16) -0.0058(17)
C31 0.028(2) 0.026(2) 0.0209(18) -0.0022(15) 0.0031(16) -0.0049(16)
C42 0.034(2) 0.024(2) 0.0273(19) 0.0064(16) 0.0146(17) 0.0095(16)
C46 0.0251(19) 0.027(2) 0.0237(18) 0.0050(15) 0.0126(16) 0.0003(15)
F25 0.0527(17) 0.0440(17) 0.088(2) -0.0383(16) 0.0182(16) -0.0038(13)
C36 0.037(2) 0.021(2) 0.0292(19) -0.0018(16) 0.0123(18) 0.0025(16)
C44 0.023(2) 0.027(2) 0.031(2) 0.0027(16) 0.0057(17) -0.0034(16)
C32 0.032(2) 0.030(2) 0.033(2) 0.0015(18) 0.0005(18) -0.0106(18)
C43 0.027(2) 0.035(2) 0.037(2) 0.0051(18) 0.0185(18) 0.0040(17)
C45 0.036(2) 0.0189(19) 0.0239(18) 0.0043(15) 0.0115(17) 0.0047(16)
B1 0.031(2) 0.033(2) 0.022(2) 0.0012(18) 0.0144(19) -0.0041(19)
C9 0.038(2) 0.028(2) 0.036(2) -0.0043(17) 0.0224(19) -0.0039(18)
C34 0.025(2) 0.033(2) 0.048(3) -0.014(2) -0.002(2) 0.0041(18)
C23 0.032(2) 0.031(2) 0.044(2) 0.0067(19) 0.0254(19) 0.0031(17)
C22 0.034(2) 0.027(2) 0.033(2) -0.0028(17) 0.0214(18) -0.0029(16)
C26 0.023(2) 0.044(3) 0.034(2) -0.0088(19) 0.0134(17) 0.0006(18)
C35 0.029(2) 0.035(2) 0.043(2) -0.012(2) 0.0112(19) -0.0046(18)
C33 0.037(3) 0.022(2) 0.047(3) -0.0036(19) -0.007(2) -0.0026(19)
C24 0.035(2) 0.021(2) 0.075(3) -0.005(2) 0.035(2) 0.0005(18)
C7 0.028(2) 0.051(3) 0.037(2) 0.009(2) 0.0180(19) -0.0058(19)
C1 0.029(2) 0.033(2) 0.047(2) 0.0098(19) 0.0178(19) 0.0033(18)
C8 0.044(3) 0.055(3) 0.034(2) -0.007(2) 0.011(2) -0.025(2)
C12 0.044(3) 0.034(2) 0.045(2) -0.007(2) 0.022(2) -0.013(2)
C25 0.027(2) 0.032(2) 0.063(3) -0.024(2) 0.020(2) -0.0044(18)
C11 0.056(3) 0.044(3) 0.049(3) -0.018(2) 0.035(2) -0.011(2)
C10 0.051(3) 0.035(2) 0.059(3) 0.011(2) 0.033(2) 0.006(2)
C6 0.029(2) 0.064(3) 0.046(3) 0.018(2) 0.010(2) -0.002(2)
C4 0.033(2) 0.065(3) 0.044(3) 0.023(2) 0.009(2) 0.000(2)
C3 0.033(3) 0.050(3) 0.085(4) 0.007(3) 0.035(3) 0.004(2)
C2 0.050(3) 0.033(3) 0.096(4) 0.008(3) 0.041(3) 0.006(2)
F1 0.0449(14) 0.0636(17) 0.0214(11) -0.0016(11) 0.0174(11) -0.0111(12)

loop_
_atom_type_symbol
_atom_type_description
_atom_type_scat_dispersion_real
_atom_type_scat_dispersion_imag
_atom_type_scat_source
C C 0.0033 0.0016 'International Tables Vol C Tables 4.2.6.8 and 6.1.1.4'
H H 0.0000 0.0000 'International Tables Vol C Tables 4.2.6.8 and 6.1.1.4'
B B 0.0013 0.0007 'International Tables Vol C Tables 4.2.6.8 and 6.1.1.4'
F F 0.0171 0.0103 'International Tables Vol C Tables 4.2.6.8 and 6.1.1.4'
P P 0.1023 0.0942 'International Tables Vol C Tables 4.2.6.8 and 6.1.1.4'

loop_
_geom_angle_atom_site_label_1
_geom_angle_atom_site_label_2
_geom_angle_atom_site_label_3
_geom_angle
C5 P1 C9 114.91(19)
C5 P1 C1 113.97(18)
C9 P1 C1 114.21(19)
C5 P1 H1 104.0
C9 P1 H1 104.0
C1 P1 H1 104.0
C22 C21 C26 112.8(4)
C22 C21 B1 126.0(3)
C26 C21 B1 121.3(3)
C42 C41 C46 113.3(3)
C42 C41 B1 122.8(3)
C46 C41 B1 123.7(3)
C7 C5 C6 109.4(4)
C7 C5 C8 110.6(3)
C6 C5 C8 107.2(3)
C7 C5 P1 111.4(3)
C6 C5 P1 110.1(3)
C8 C5 P1 108.0(3)
C36 C31 C32 113.4(4)
C36 C31 B1 127.4(3)
C32 C31 B1 119.2(4)
F42 C42 C43 115.4(3)
F42 C42 C41 120.3(3)
C43 C42 C41 124.3(4)
F46 C46 C45 115.6(3)
F46 C46 C41 120.1(3)
C45 C46 C41 124.3(3)
F36 C36 C31 120.8(3)
F36 C36 C35 115.0(4)
C31 C36 C35 124.2(4)
F44 C44 C43 120.2(3)
F44 C44 C45 120.1(4)
C43 C44 C45 119.8(4)
F32 C32 C33 115.6(4)
F32 C32 C31 119.9(4)
C33 C32 C31 124.5(4)
F43 C43 C44 119.6(4)
F43 C43 C42 121.2(4)
C44 C43 C42 119.2(4)
F45 C45 C44 120.4(3)
F45 C45 C46 120.6(3)
C44 C45 C46 119.0(3)
F1 B1 C31 107.3(3)
F1 B1 C21 107.6(3)
C31 B1 C21 112.4(3)
F1 B1 C41 106.6(3)
C31 B1 C41 110.3(3)
C21 B1 C41 112.3(3)
C12 C9 C11 109.6(3)
C12 C9 C10 107.3(3)
C11 C9 C10 109.3(4)
C12 C9 P1 109.7(3)
C11 C9 P1 111.8(3)
C10 C9 P1 109.0(3)
F34 C34 C35 120.3(4)
F34 C34 C33 120.2(4)
C35 C34 C33 119.5(4)
F23 C23 C24 120.1(4)
F23 C23 C22 120.6(4)
C24 C23 C22 119.3(4)
F22 C22 C23 115.4(3)
F22 C22 C21 119.4(3)
C23 C22 C21 125.2(4)
F26 C26 C25 116.4(4)
F26 C26 C21 120.0(4)
C25 C26 C21 123.6(4)
F35 C35 C34 120.3(4)
F35 C35 C36 120.2(4)
C34 C35 C36 119.5(4)
F33 C33 C34 120.4(4)
F33 C33 C32 120.7(4)
C34 C33 C32 118.9(4)
F24 C24 C25 120.7(4)
F24 C24 C23 120.1(4)
C25 C24 C23 119.2(4)
C5 C7 H7A 109.5
C5 C7 H7B 109.5
H7A C7 H7B 109.5
C5 C7 H7C 109.5
H7A C7 H7C 109.5
H7B C7 H7C 109.5
C4 C1 C2 109.2(4)
C4 C1 C3 110.7(4)
C2 C1 C3 105.4(4)
C4 C1 P1 112.4(3)
C2 C1 P1 111.1(3)
C3 C1 P1 107.8(3)
C5 C8 H8A 109.5
C5 C8 H8B 109.5
H8A C8 H8B 109.5
C5 C8 H8C 109.5
H8A C8 H8C 109.5
H8B C8 H8C 109.5
C9 C12 H12A 109.5
C9 C12 H12B 109.5
H12A C12 H12B 109.5
C9 C12 H12C 109.5
H12A C12 H12C 109.5
H12B C12 H12C 109.5
F25 C25 C24 119.9(4)
F25 C25 C26 120.1(4)
C24 C25 C26 119.9(4)
C9 C11 H11A 109.5
C9 C11 H11B 109.5
H11A C11 H11B 109.5
C9 C11 H11C 109.5
H11A C11 H11C 109.5
H11B C11 H11C 109.5
C9 C10 H10A 109.5
C9 C10 H10B 109.5
H10A C10 H10B 109.5
C9 C10 H10C 109.5
H10A C10 H10C 109.5
H10B C10 H10C 109.5
C5 C6 H6A 109.5
C5 C6 H6B 109.5
H6A C6 H6B 109.5
C5 C6 H6C 109.5
H6A C6 H6C 109.5
H6B C6 H6C 109.5
C1 C4 H4A 109.5
C1 C4 H4B 109.5
H4A C4 H4B 109.5
C1 C4 H4C 109.5
H4A C4 H4C 109.5
H4B C4 H4C 109.5
C1 C3 H3A 109.5
C1 C3 H3B 109.5
H3A C3 H3B 109.5
C1 C3 H3C 109.5
H3A C3 H3C 109.5
H3B C3 H3C 109.5
C1 C2 H2A 109.5
C1 C2 H2B 109.5
H2A C2 H2B 109.5
C1 C2 H2C 109.5
H2A C2 H2C 109.5
H2B C2 H2C 109.5

loop_
_geom_bond_atom_site_label_1
_geom_bond_atom_site_label_2
_geom_bond_distance
P1 C5 1.865(4)
P1 C9 1.867(4)
P1 C1 1.869(4)
P1 H1 1.0000
F45 C45 1.345(4)
F46 C46 1.361(4)
F44 C44 1.350(4)
F22 C22 1.360(4)
F36 C36 1.354(4)
F42 C42 1.357(4)
F23 C23 1.346(4)
F43 C43 1.345(4)
F33 C33 1.347(5)
F26 C26 1.348(5)
F32 C32 1.356(5)
F24 C24 1.347(5)
F35 C35 1.348(5)
F34 C34 1.348(5)
C21 C22 1.381(5)
C21 C26 1.397(5)
C21 B1 1.645(6)
C41 C42 1.383(5)
C41 C46 1.385(5)
C41 B1 1.653(5)
C5 C7 1.537(5)
C5 C6 1.539(6)
C5 C8 1.544(6)
C31 C36 1.378(5)
C31 C32 1.385(5)
C31 B1 1.643(6)
C42 C43 1.382(5)
C46 C45 1.385(5)
F25 C25 1.350(5)
C36 C35 1.385(6)
C44 C43 1.364(5)
C44 C45 1.365(5)
C32 C33 1.384(6)
B1 F1 1.434(5)
C9 C12 1.533(6)
C9 C11 1.538(5)
C9 C10 1.547(6)
C34 C35 1.363(6)
C34 C33 1.370(7)
C23 C24 1.364(6)
C23 C22 1.372(5)
C26 C25 1.381(6)
C24 C25 1.363(6)
C7 H7A 0.9800
C7 H7B 0.9800
C7 H7C 0.9800
C1 C4 1.532(6)
C1 C2 1.536(6)
C1 C3 1.544(6)
C8 H8A 0.9800
C8 H8B 0.9800
C8 H8C 0.9800
C12 H12A 0.9800
C12 H12B 0.9800
C12 H12C 0.9800
C11 H11A 0.9800
C11 H11B 0.9800
C11 H11C 0.9800
C10 H10A 0.9800
C10 H10B 0.9800
C10 H10C 0.9800
C6 H6A 0.9800
C6 H6B 0.9800
C6 H6C 0.9800
C4 H4A 0.9800
C4 H4B 0.9800
C4 H4C 0.9800
C3 H3A 0.9800
C3 H3B 0.9800
C3 H3C 0.9800
C2 H2A 0.9800
C2 H2B 0.9800
C2 H2C 0.9800

loop_
_geom_torsion_atom_site_label_1
_geom_torsion_atom_site_label_2
_geom_torsion_atom_site_label_3
_geom_torsion_atom_site_label_4
_geom_torsion
C9 P1 C5 C7 -82.5(3)
C1 P1 C5 C7 52.1(4)
C9 P1 C5 C6 39.1(4)
C1 P1 C5 C6 173.6(3)
C9 P1 C5 C8 155.9(3)
C1 P1 C5 C8 -69.6(3)
C46 C41 C42 F42 -176.6(3)
B1 C41 C42 F42 7.5(5)
C46 C41 C42 C43 2.0(5)
B1 C41 C42 C43 -173.9(3)
C42 C41 C46 F46 175.7(3)
B1 C41 C46 F46 -8.4(5)
C42 C41 C46 C45 -2.0(5)
B1 C41 C46 C45 173.9(3)
C32 C31 C36 F36 177.8(3)
B1 C31 C36 F36 -0.5(6)
C32 C31 C36 C35 -2.1(5)
B1 C31 C36 C35 179.6(4)
C36 C31 C32 F32 -177.5(3)
B1 C31 C32 F32 0.9(5)
C36 C31 C32 C33 0.6(6)
B1 C31 C32 C33 179.0(4)
F44 C44 C43 F43 0.0(6)
C45 C44 C43 F43 178.3(3)
F44 C44 C43 C42 179.9(3)
C45 C44 C43 C42 -1.8(6)
F42 C42 C43 F43 -1.6(5)
C41 C42 C43 F43 179.7(3)
F42 C42 C43 C44 178.5(3)
C41 C42 C43 C44 -0.2(6)
F44 C44 C45 F45 -0.2(5)
C43 C44 C45 F45 -178.5(3)
F44 C44 C45 C46 -179.9(3)
C43 C44 C45 C46 1.8(6)
F46 C46 C45 F45 2.7(5)
C41 C46 C45 F45 -179.5(3)
F46 C46 C45 C44 -177.6(3)
C41 C46 C45 C44 0.2(6)
C36 C31 B1 F1 -131.5(4)
C32 C31 B1 F1 50.3(4)
C36 C31 B1 C21 -13.5(5)
C32 C31 B1 C21 168.4(3)
C36 C31 B1 C41 112.7(4)
C32 C31 B1 C41 -65.4(4)
C22 C21 B1 F1 -147.0(4)
C26 C21 B1 F1 34.3(5)
C22 C21 B1 C31 95.1(4)
C26 C21 B1 C31 -83.6(4)
C22 C21 B1 C41 -30.0(5)
C26 C21 B1 C41 151.2(3)
C42 C41 B1 F1 28.4(5)
C46 C41 B1 F1 -147.1(3)
C42 C41 B1 C31 144.6(3)
C46 C41 B1 C31 -30.9(5)
C42 C41 B1 C21 -89.1(4)
C46 C41 B1 C21 95.4(4)
C5 P1 C9 C12 174.9(3)
C1 P1 C9 C12 40.5(3)
C5 P1 C9 C11 53.1(4)
C1 P1 C9 C11 -81.3(3)
C5 P1 C9 C10 -67.9(3)
C1 P1 C9 C10 157.7(3)
F23 C23 C22 F22 0.3(5)
C24 C23 C22 F22 -178.1(3)
F23 C23 C22 C21 178.3(3)
C24 C23 C22 C21 -0.1(6)
C26 C21 C22 F22 176.4(3)
B1 C21 C22 F22 -2.4(6)
C26 C21 C22 C23 -1.5(6)
B1 C21 C22 C23 179.7(4)
C22 C21 C26 F26 -176.5(3)
B1 C21 C26 F26 2.4(5)
C22 C21 C26 C25 2.5(6)
B1 C21 C26 C25 -178.6(4)
F34 C34 C35 F35 -2.8(6)
C33 C34 C35 F35 178.8(4)
F34 C34 C35 C36 178.0(4)
C33 C34 C35 C36 -0.4(6)
F36 C36 C35 F35 3.0(5)
C31 C36 C35 F35 -177.1(4)
F36 C36 C35 C34 -177.8(3)
C31 C36 C35 C34 2.1(6)
F34 C34 C33 F33 -1.6(6)
C35 C34 C33 F33 176.8(4)
F34 C34 C33 C32 -179.4(4)
C35 C34 C33 C32 -1.0(6)
F32 C32 C33 F33 1.2(6)
C31 C32 C33 F33 -176.9(4)
F32 C32 C33 C34 179.0(4)
C31 C32 C33 C34 0.9(7)
F23 C23 C24 F24 1.8(6)
C22 C23 C24 F24 -179.7(4)
F23 C23 C24 C25 -177.6(4)
C22 C23 C24 C25 0.9(6)
C5 P1 C1 C4 -85.6(3)
C9 P1 C1 C4 49.2(4)
C5 P1 C1 C2 37.1(4)
C9 P1 C1 C2 172.0(3)
C5 P1 C1 C3 152.1(3)
C9 P1 C1 C3 -73.0(4)
F24 C24 C25 F25 1.4(6)
C23 C24 C25 F25 -179.2(4)
F24 C24 C25 C26 -179.2(4)
C23 C24 C25 C26 0.1(6)
F26 C26 C25 F25 -3.6(6)
C21 C26 C25 F25 177.3(4)
F26 C26 C25 C24 177.0(4)
C21 C26 C25 C24 -2.0(6)
